data_7016149
loop_
_publ_author_name
'Hou, Ruobing'
'Huang, Ting-Hong'
'Wang, Xiu-Jian'
'Jiang, Xuan-Feng'
'Ni, Qing-Ling'
'Gui, Liu-Cheng'
'Fan, You-Jun'
'Tan, Yi-Liang'

_publ_section_title
;
 Synthesis, structural characterization and luminescent properties of a
 series of Cu(i) complexes based on polyphosphine ligands.
;
_journal_issue 29
_journal_name_full 'Dalton transactions (Cambridge, England : 2003)'
_journal_page_first 7551
_journal_page_last 7558
_journal_paper_doi 10.1039/c1dt10358j
_journal_volume 40
_journal_year 2011
_chemical_formula_sum 'C100 H86 B2 Cu2 F8 N6 P4'
_chemical_formula_weight 1796.33
_chemical_name_systematic
;
?
;
_space_group_IT_number 2
_symmetry_cell_setting triclinic
_symmetry_space_group_name_Hall '-P 1'
_symmetry_space_group_name_H-M 'P -1'
_atom_sites_solution_hydrogens geom
_atom_sites_solution_primary direct
_atom_sites_solution_secondary difmap
_audit_creation_method SHELXL-97
_cell_angle_alpha 68.401(3)
_cell_angle_beta 76.139(3)
_cell_angle_gamma 87.182(3)
_cell_formula_units_Z 2
_cell_length_a 15.1247(6)
_cell_length_b 17.5097(6)
_cell_length_c 18.4113(6)
_cell_measurement_reflns_used 9816
_cell_measurement_temperature 150(2)
_cell_measurement_theta_max 62.4679
_cell_measurement_theta_min 2.7144
_cell_volume 4397.3(3)
_computing_structure_refinement 'SHELXL-97 (Sheldrick, 1997)'
_computing_structure_solution 'SHELXS-97 (Sheldrick, 1990)'
_diffrn_ambient_temperature 150(2)
_diffrn_detector_area_resol_mean 16.0855
_diffrn_measured_fraction_theta_full 0.967
_diffrn_measured_fraction_theta_max 0.967
_diffrn_measurement_device_type 'Xcalibur, Sapphire3, Gemini ultra'
_diffrn_measurement_method '\w scans'
_diffrn_radiation_monochromator graphite
_diffrn_radiation_source 'fine-focus sealed tube'
_diffrn_radiation_type CuK\a
_diffrn_radiation_wavelength 1.54180
_diffrn_reflns_av_R_equivalents 0.0294
_diffrn_reflns_av_sigmaI/netI 0.0431
_diffrn_reflns_limit_h_max 17
_diffrn_reflns_limit_h_min -15
_diffrn_reflns_limit_k_max 19
_diffrn_reflns_limit_k_min -13
_diffrn_reflns_limit_l_max 21
_diffrn_reflns_limit_l_min -16
_diffrn_reflns_number 22395
_diffrn_reflns_theta_full 62.56
_diffrn_reflns_theta_max 62.56
_diffrn_reflns_theta_min 2.72
_exptl_absorpt_coefficient_mu 1.847
_exptl_absorpt_correction_T_max 1.00000
_exptl_absorpt_correction_T_min 0.89892
_exptl_absorpt_correction_type multi-scan
_exptl_crystal_colour yellow
_exptl_crystal_density_diffrn 1.357
_exptl_crystal_density_method 'not measured'
_exptl_crystal_description needle
_exptl_crystal_F_000 1856
_exptl_crystal_size_max 0.15
_exptl_crystal_size_mid 0.03
_exptl_crystal_size_min 0.02
_refine_diff_density_max 2.136
_refine_diff_density_min -1.871
_refine_diff_density_rms 0.094
_refine_ls_extinction_method none
_refine_ls_goodness_of_fit_ref 1.060
_refine_ls_hydrogen_treatment constr
_refine_ls_matrix_type full
_refine_ls_number_parameters 1087
_refine_ls_number_reflns 13584
_refine_ls_number_restraints 48
_refine_ls_restrained_S_all 1.061
_refine_ls_R_factor_all 0.0891
_refine_ls_R_factor_gt 0.0708
_refine_ls_shift/su_max 0.004
_refine_ls_shift/su_mean 0.000
_refine_ls_structure_factor_coef Fsqd
_refine_ls_weighting_details 'calc w=1/[\s^2^(Fo^2^)+(0.1462P)^2^+3.5517P] where P=(Fo^2^+2Fc^2^)/3'
_refine_ls_weighting_scheme calc
_refine_ls_wR_factor_gt 0.2128
_refine_ls_wR_factor_ref 0.2265
_reflns_number_gt 10107
_reflns_number_total 13584
_reflns_threshold_expression >2sigma(I)
_cod_data_source_file c1dt10358j.txt
_cod_data_source_block 3a
_cod_depositor_comments
;
The following automatic conversions were performed:

'_symmetry_cell_setting' value 'TRICLINIC' changed to 'triclinic'
according to /home/saulius/struct/CIF-dictionaries/cif_core.dic
dictionary named 'cif_core.dic' version 2.4.1 from 2010-06-29.

Automatic conversion script
Id: cif_fix_values 1715 2011-07-08 13:25:40Z adriana 
;
_cod_database_code 7016149

loop_
_symmetry_equiv_pos_as_xyz
'x, y, z'
'-x, -y, -z'

loop_
_atom_site_label
_atom_site_type_symbol
_atom_site_fract_x
_atom_site_fract_y
_atom_site_fract_z
_atom_site_U_iso_or_equiv
_atom_site_adp_type
_atom_site_occupancy
_atom_site_symmetry_multiplicity
_atom_site_calc_flag
_atom_site_refinement_flags
_atom_site_disorder_assembly
_atom_site_disorder_group
Cu1 Cu 0.68120(4) 0.04400(4) 0.28734(4) 0.0358(2) Uani 1 1 d . . .
P1 P 0.72546(9) 0.12709(8) 0.15718(7) 0.0413(3) Uani 1 1 d . . .
P2 P 0.80118(8) -0.03427(7) 0.30148(7) 0.0374(3) Uani 1 1 d . . .
N1 N 0.8881(3) 0.0433(3) 0.1433(2) 0.0444(10) Uani 1 1 d . . .
N2 N 0.6442(3) 0.1117(2) 0.3594(2) 0.0368(9) Uani 1 1 d . . .
N3 N 0.5461(3) 0.0027(2) 0.3351(2) 0.0404(9) Uani 1 1 d . . .
C2 C 1.0561(4) 0.0599(4) 0.0847(4) 0.0607(15) Uani 1 1 d . . .
H2A H 1.0630 0.0809 0.1227 0.073 Uiso 1 1 calc R . .
C3 C 0.9711(4) 0.0351(3) 0.0869(3) 0.0478(12) Uani 1 1 d . . .
C4 C 0.9624(3) 0.0036(3) 0.0296(3) 0.0401(11) Uani 1 1 d . . .
C5 C 0.8734(4) -0.0245(3) 0.0288(3) 0.0505(13) Uani 1 1 d . . .
H5A H 0.8219 -0.0213 0.0669 0.061 Uiso 1 1 calc R . .
C1 C 1.1341(4) 0.0548(4) 0.0264(4) 0.0601(15) Uani 1 1 d . . .
H1A H 1.1910 0.0727 0.0266 0.072 Uiso 1 1 calc R . .
C6 C 0.8488(4) 0.1239(3) 0.1122(3) 0.0465(12) Uani 1 1 d . . .
H6A H 0.8578 0.1403 0.0545 0.056 Uiso 1 1 calc R . .
H6B H 0.8820 0.1639 0.1217 0.056 Uiso 1 1 calc R . .
C7 C 0.6704(5) 0.1126(4) 0.0848(2) 0.137(2) Uani 1 1 d GU . .
C8 C 0.6887(5) 0.1630(4) 0.0040(3) 0.136(2) Uani 1 1 d GU . .
H8A H 0.7317 0.2065 -0.0161 0.163 Uiso 1 1 calc R . .
C9 C 0.6427(5) 0.1485(4) -0.0469(2) 0.137(2) Uani 1 1 d GU . .
H9A H 0.6549 0.1822 -0.1010 0.164 Uiso 1 1 calc R . .
C10 C 0.5784(5) 0.0835(4) -0.0169(3) 0.140(2) Uani 1 1 d GU . .
H10A H 0.5476 0.0738 -0.0509 0.168 Uiso 1 1 calc R . .
C11 C 0.5601(5) 0.0331(4) 0.0640(3) 0.141(2) Uani 1 1 d GU . .
H11A H 0.5171 -0.0103 0.0841 0.170 Uiso 1 1 calc R . .
C12 C 0.6061(5) 0.0477(4) 0.1148(2) 0.140(2) Uani 1 1 d GU . .
H12A H 0.5939 0.0140 0.1690 0.168 Uiso 1 1 calc R . .
C13 C 0.7152(3) 0.2355(3) 0.1431(3) 0.0441(12) Uani 1 1 d . . .
C14 C 0.6448(4) 0.2800(4) 0.1132(3) 0.0599(16) Uani 1 1 d . . .
H14A H 0.6070 0.2573 0.0926 0.072 Uiso 1 1 calc R . .
C15 C 0.6311(5) 0.3591(5) 0.1142(4) 0.081(2) Uani 1 1 d . . .
H15A H 0.5832 0.3885 0.0950 0.097 Uiso 1 1 calc R . .
C16 C 0.6864(6) 0.3936(4) 0.1427(4) 0.077(2) Uani 1 1 d . . .
H16A H 0.6771 0.4466 0.1424 0.092 Uiso 1 1 calc R . .
C17 C 0.7588(5) 0.3483(4) 0.1731(4) 0.0679(17) Uani 1 1 d . . .
H17A H 0.7974 0.3714 0.1926 0.081 Uiso 1 1 calc R . .
C18 C 0.7708(4) 0.2708(3) 0.1732(3) 0.0539(14) Uani 1 1 d . . .
H18A H 0.8174 0.2407 0.1940 0.065 Uiso 1 1 calc R . .
C19 C 0.9027(3) 0.0226(3) 0.2239(3) 0.0444(12) Uani 1 1 d . . .
H19A H 0.9147 0.0726 0.2318 0.053 Uiso 1 1 calc R . .
H19B H 0.9555 -0.0109 0.2294 0.053 Uiso 1 1 calc R . .
C20 C 0.8014(4) -0.1301(3) 0.2850(3) 0.0442(12) Uani 1 1 d . . .
C21 C 0.7223(5) -0.1568(4) 0.2759(4) 0.0675(17) Uani 1 1 d . . .
H21A H 0.6710 -0.1254 0.2775 0.081 Uiso 1 1 calc R . .
C22 C 0.7190(6) -0.2311(5) 0.2643(5) 0.087(2) Uani 1 1 d . . .
H22A H 0.6650 -0.2507 0.2603 0.104 Uiso 1 1 calc R . .
C23 C 0.7971(6) -0.2747(4) 0.2590(4) 0.080(2) Uani 1 1 d . . .
H23A H 0.7958 -0.3234 0.2498 0.096 Uiso 1 1 calc R . .
C24 C 0.8759(5) -0.2480(4) 0.2669(4) 0.0655(17) Uani 1 1 d . . .
H24A H 0.9280 -0.2782 0.2633 0.079 Uiso 1 1 calc R . .
C25 C 0.8776(4) -0.1767(3) 0.2800(3) 0.0552(14) Uani 1 1 d . . .
H25A H 0.9315 -0.1587 0.2857 0.066 Uiso 1 1 calc R . .
C26 C 0.8427(3) -0.0586(3) 0.3919(3) 0.0416(11) Uani 1 1 d . . .
C27 C 0.8662(3) 0.0060(3) 0.4114(3) 0.0451(12) Uani 1 1 d . . .
H27A H 0.8653 0.0597 0.3756 0.054 Uiso 1 1 calc R . .
C28 C 0.8910(4) -0.0075(4) 0.4831(3) 0.0528(13) Uani 1 1 d . . .
H28A H 0.9062 0.0366 0.4951 0.063 Uiso 1 1 calc R . .
C29 C 0.8929(4) -0.0875(4) 0.5364(4) 0.0634(16) Uani 1 1 d . . .
H29A H 0.9105 -0.0973 0.5840 0.076 Uiso 1 1 calc R . .
C30 C 0.8688(4) -0.1521(4) 0.5190(3) 0.0593(15) Uani 1 1 d . . .
H30A H 0.8687 -0.2055 0.5556 0.071 Uiso 1 1 calc R . .
C31 C 0.8445(4) -0.1389(3) 0.4474(3) 0.0493(13) Uani 1 1 d . . .
H31A H 0.8294 -0.1835 0.4361 0.059 Uiso 1 1 calc R . .
C32 C 0.6923(4) 0.1659(3) 0.3704(3) 0.0479(12) Uani 1 1 d . . .
H32A H 0.7546 0.1726 0.3471 0.057 Uiso 1 1 calc R . .
C33 C 0.6533(4) 0.2136(4) 0.4159(4) 0.0623(16) Uani 1 1 d . . .
H33A H 0.6892 0.2520 0.4212 0.075 Uiso 1 1 calc R . .
C34 C 0.5618(4) 0.2033(4) 0.4526(4) 0.0622(16) Uani 1 1 d . . .
H34A H 0.5354 0.2344 0.4830 0.075 Uiso 1 1 calc R . .
C35 C 0.5090(4) 0.1453(3) 0.4436(3) 0.0463(12) Uani 1 1 d . . .
C36 C 0.4128(4) 0.1307(4) 0.4784(3) 0.0551(15) Uani 1 1 d . . .
H36A H 0.3830 0.1603 0.5092 0.066 Uiso 1 1 calc R . .
C37 C 0.3650(4) 0.0748(4) 0.4673(3) 0.0534(14) Uani 1 1 d . . .
H37A H 0.3031 0.0657 0.4916 0.064 Uiso 1 1 calc R . .
C38 C 0.4070(3) 0.0298(3) 0.4194(3) 0.0488(13) Uani 1 1 d . . .
C39 C 0.3593(4) -0.0280(4) 0.4058(4) 0.0572(14) Uani 1 1 d . . .
H39A H 0.2971 -0.0382 0.4286 0.069 Uiso 1 1 calc R . .
C40 C 0.4040(4) -0.0695(4) 0.3590(4) 0.0642(16) Uani 1 1 d . . .
H40A H 0.3729 -0.1084 0.3500 0.077 Uiso 1 1 calc R . .
C41 C 0.4973(4) -0.0523(4) 0.3248(3) 0.0519(13) Uani 1 1 d . . .
H41A H 0.5271 -0.0810 0.2930 0.062 Uiso 1 1 calc R . .
C42 C 0.5009(3) 0.0424(3) 0.3836(3) 0.0394(11) Uani 1 1 d . . .
C43 C 0.5525(3) 0.1010(3) 0.3962(3) 0.0388(11) Uani 1 1 d . . .
Cu2 Cu 0.21522(5) 0.49655(4) 0.33109(4) 0.0412(2) Uani 1 1 d . . .
P3 P 0.35025(9) 0.43943(8) 0.30890(7) 0.0413(3) Uani 1 1 d . . .
P4 P 0.20550(8) 0.56871(7) 0.20545(7) 0.0366(3) Uani 1 1 d . . .
N4 N 0.3845(3) 0.5346(2) 0.1478(2) 0.0378(9) Uani 1 1 d . . .
N5 N 0.2197(3) 0.5555(3) 0.4089(2) 0.0427(10) Uani 1 1 d . . .
N6 N 0.1172(3) 0.4249(2) 0.4287(2) 0.0428(10) Uani 1 1 d . . .
C45 C 0.5089(4) 0.6218(3) 0.0395(3) 0.0536(14) Uani 1 1 d . . .
H45A H 0.5002 0.6612 0.0631 0.064 Uiso 1 1 calc R . .
C46 C 0.4542(3) 0.5522(3) 0.0731(3) 0.0398(11) Uani 1 1 d . . .
C47 C 0.4652(3) 0.4936(3) 0.0358(3) 0.0365(10) Uani 1 1 d . . .
C48 C 0.4087(4) 0.4202(3) 0.0676(3) 0.0465(12) Uani 1 1 d . . .
H48A H 0.3629 0.4102 0.1143 0.056 Uiso 1 1 calc R . .
C44 C 0.5791(4) 0.6349(4) -0.0311(3) 0.0600(16) Uani 1 1 d . . .
H44A H 0.6171 0.6820 -0.0524 0.072 Uiso 1 1 calc R . .
C49 C 0.3231(3) 0.6030(3) 0.1439(3) 0.0384(11) Uani 1 1 d . . .
H49A H 0.3209 0.6326 0.0884 0.046 Uiso 1 1 calc R . .
H49B H 0.3477 0.6407 0.1624 0.046 Uiso 1 1 calc R . .
C50 C 0.1591(4) 0.5145(3) 0.1541(3) 0.0470(12) Uani 1 1 d . . .
C51 C 0.0896(4) 0.4565(3) 0.1976(3) 0.0512(13) Uani 1 1 d . . .
H51A H 0.0696 0.4443 0.2527 0.061 Uiso 1 1 calc R . .
C52 C 0.0490(5) 0.4162(4) 0.1624(4) 0.0710(18) Uani 1 1 d . . .
H52A H 0.0015 0.3776 0.1933 0.085 Uiso 1 1 calc R . .
C53 C 0.0783(6) 0.4326(6) 0.0822(4) 0.096(3) Uani 1 1 d . . .
H53A H 0.0516 0.4045 0.0581 0.116 Uiso 1 1 calc R . .
C54 C 0.1470(7) 0.4904(6) 0.0368(4) 0.117(4) Uani 1 1 d . . .
H54A H 0.1666 0.5020 -0.0181 0.140 Uiso 1 1 calc R . .
C55 C 0.1875(6) 0.5315(5) 0.0722(4) 0.083(2) Uani 1 1 d . . .
H55A H 0.2341 0.5709 0.0410 0.100 Uiso 1 1 calc R . .
C56 C 0.1531(3) 0.6687(3) 0.1778(3) 0.0391(11) Uani 1 1 d . . .
C57 C 0.1769(4) 0.7261(3) 0.2062(3) 0.0490(13) Uani 1 1 d . . .
H57A H 0.2166 0.7119 0.2402 0.059 Uiso 1 1 calc R . .
C58 C 0.1426(5) 0.8038(4) 0.1850(3) 0.0629(16) Uani 1 1 d . . .
H58A H 0.1610 0.8424 0.2027 0.075 Uiso 1 1 calc R . .
C59 C 0.0809(5) 0.8235(4) 0.1372(4) 0.0659(18) Uani 1 1 d . . .
H59A H 0.0571 0.8756 0.1233 0.079 Uiso 1 1 calc R . .
C60 C 0.0550(4) 0.7688(4) 0.1108(4) 0.0622(16) Uani 1 1 d . . .
H60A H 0.0128 0.7831 0.0792 0.075 Uiso 1 1 calc R . .
C61 C 0.0904(4) 0.6898(3) 0.1300(3) 0.0499(13) Uani 1 1 d . . .
H61A H 0.0722 0.6522 0.1110 0.060 Uiso 1 1 calc R . .
C62 C 0.4275(3) 0.5097(3) 0.2166(3) 0.0415(11) Uani 1 1 d . . .
H62A H 0.4429 0.5582 0.2255 0.050 Uiso 1 1 calc R . .
H62B H 0.4834 0.4826 0.2045 0.050 Uiso 1 1 calc R . .
C63 C 0.4148(4) 0.4195(3) 0.3862(3) 0.0506(14) Uani 1 1 d . . .
C64 C 0.5029(5) 0.4455(4) 0.3727(4) 0.0707(18) Uani 1 1 d . . .
H64A H 0.5353 0.4740 0.3203 0.085 Uiso 1 1 calc R . .
C65 C 0.5449(7) 0.4305(5) 0.4352(5) 0.091(2) Uani 1 1 d . . .
H65A H 0.6046 0.4498 0.4246 0.109 Uiso 1 1 calc R . .
C66 C 0.4988(7) 0.3874(5) 0.5126(5) 0.085(2) Uani 1 1 d . . .
H66A H 0.5273 0.3766 0.5546 0.101 Uiso 1 1 calc R . .
C67 C 0.4116(7) 0.3604(5) 0.5276(4) 0.093(3) Uani 1 1 d . . .
H67A H 0.3805 0.3306 0.5802 0.111 Uiso 1 1 calc R . .
C68 C 0.3675(5) 0.3770(4) 0.4650(3) 0.0716(19) Uani 1 1 d . . .
H68A H 0.3069 0.3598 0.4760 0.086 Uiso 1 1 calc R . .
C69 C 0.3534(4) 0.3447(3) 0.2902(3) 0.0434(12) Uani 1 1 d . . .
C70 C 0.2730(4) 0.3134(4) 0.2861(3) 0.0588(15) Uani 1 1 d . . .
H70A H 0.2193 0.3406 0.2942 0.071 Uiso 1 1 calc R . .
C71 C 0.2721(5) 0.2418(4) 0.2701(4) 0.0721(18) Uani 1 1 d . . .
H71A H 0.2180 0.2209 0.2678 0.086 Uiso 1 1 calc R . .
C72 C 0.3519(5) 0.2022(4) 0.2578(4) 0.0667(18) Uani 1 1 d . . .
H72A H 0.3513 0.1542 0.2473 0.080 Uiso 1 1 calc R . .
C73 C 0.4321(5) 0.2324(3) 0.2606(3) 0.0587(15) Uani 1 1 d . . .
H73A H 0.4858 0.2056 0.2513 0.070 Uiso 1 1 calc R . .
C74 C 0.4330(4) 0.3030(3) 0.2776(3) 0.0504(13) Uani 1 1 d . . .
H74A H 0.4874 0.3228 0.2805 0.061 Uiso 1 1 calc R . .
C75 C 0.2713(4) 0.6195(3) 0.3989(3) 0.0530(13) Uani 1 1 d . . .
H75A H 0.3120 0.6447 0.3494 0.064 Uiso 1 1 calc R . .
C76 C 0.2673(4) 0.6505(4) 0.4589(4) 0.0593(15) Uani 1 1 d . . .
H76A H 0.3033 0.6965 0.4488 0.071 Uiso 1 1 calc R . .
C77 C 0.2108(5) 0.6134(4) 0.5323(4) 0.0618(16) Uani 1 1 d . . .
H77A H 0.2078 0.6338 0.5728 0.074 Uiso 1 1 calc R . .
C78 C 0.1573(4) 0.5448(4) 0.5468(3) 0.0511(14) Uani 1 1 d . . .
C79 C 0.0945(5) 0.5008(4) 0.6222(3) 0.0651(18) Uani 1 1 d . . .
H79A H 0.0904 0.5174 0.6654 0.078 Uiso 1 1 calc R . .
C80 C 0.0423(4) 0.4374(4) 0.6319(3) 0.0636(18) Uani 1 1 d . . .
H80A H 0.0011 0.4118 0.6810 0.076 Uiso 1 1 calc R . .
C81 C 0.0481(4) 0.4074(4) 0.5681(3) 0.0551(15) Uani 1 1 d . . .
C82 C -0.0054(4) 0.3401(4) 0.5749(3) 0.0592(16) Uani 1 1 d . . .
H82A H -0.0469 0.3117 0.6230 0.071 Uiso 1 1 calc R . .
C83 C 0.0043(4) 0.3172(4) 0.5101(4) 0.0581(15) Uani 1 1 d . . .
H83A H -0.0296 0.2724 0.5141 0.070 Uiso 1 1 calc R . .
C84 C 0.0659(4) 0.3617(3) 0.4377(3) 0.0493(13) Uani 1 1 d . . .
H84A H 0.0708 0.3460 0.3938 0.059 Uiso 1 1 calc R . .
C85 C 0.1639(4) 0.5172(3) 0.4825(3) 0.0452(12) Uani 1 1 d . . .
C86 C 0.1089(3) 0.4480(3) 0.4934(3) 0.0430(12) Uani 1 1 d . . .
C87 C 0.2482(5) -0.0204(7) 0.2266(5) 0.090(3) Uani 1 1 d . . .
H87A H 0.2906 -0.0586 0.2185 0.108 Uiso 1 1 calc R . .
C88 C 0.2586(7) 0.0601(8) 0.1746(5) 0.104(3) Uani 1 1 d . . .
H88A H 0.3095 0.0756 0.1315 0.124 Uiso 1 1 calc R . .
C89 C 0.1988(9) 0.1176(9) 0.1829(8) 0.128(4) Uani 1 1 d . . .
H89A H 0.2078 0.1717 0.1467 0.153 Uiso 1 1 calc R . .
C90 C 0.1203(8) 0.0920(10) 0.2501(9) 0.133(5) Uani 1 1 d . . .
H90A H 0.0758 0.1286 0.2579 0.160 Uiso 1 1 calc R . .
C91 C 0.1137(6) 0.0109(9) 0.3026(7) 0.106(3) Uani 1 1 d . . .
H91A H 0.0649 -0.0056 0.3475 0.128 Uiso 1 1 calc R . .
C92 C 0.1725(7) -0.0437(8) 0.2922(6) 0.112(3) Uani 1 1 d . . .
C93 C 0.1545(9) -0.1284(8) 0.3535(6) 0.155(6) Uani 1 1 d . . .
H93A H 0.0991 -0.1304 0.3928 0.233 Uiso 1 1 calc R . .
H93B H 0.2042 -0.1434 0.3795 0.233 Uiso 1 1 calc R . .
H93C H 0.1487 -0.1661 0.3279 0.233 Uiso 1 1 calc R . .
C94 C 0.8163(9) 0.6789(11) 0.0724(9) 0.153(6) Uani 1 1 d . . .
H94A H 0.8431 0.7219 0.0252 0.183 Uiso 1 1 calc R . .
C95 C 0.8666(9) 0.6079(12) 0.1102(10) 0.150(6) Uani 1 1 d . . .
H95A H 0.9277 0.6053 0.0864 0.180 Uiso 1 1 calc R . .
C96 C 0.8253(9) 0.5431(9) 0.1819(9) 0.125(4) Uani 1 1 d . . .
H96A H 0.8599 0.4992 0.2043 0.150 Uiso 1 1 calc R . .
C97 C 0.7333(9) 0.5432(7) 0.2203(8) 0.131(4) Uani 1 1 d . . .
H97A H 0.7058 0.5013 0.2681 0.157 Uiso 1 1 calc R . .
C98 C 0.6831(8) 0.6139(7) 0.1801(8) 0.113(3) Uani 1 1 d . . .
H98A H 0.6211 0.6163 0.2009 0.136 Uiso 1 1 calc R . .
C99 C 0.7283(9) 0.6774(8) 0.1110(7) 0.120(4) Uani 1 1 d . . .
C100 C 0.6745(10) 0.7582(9) 0.0716(8) 0.157(5) Uani 1 1 d . . .
H10B H 0.7150 0.7961 0.0250 0.236 Uiso 1 1 calc R . .
H10C H 0.6528 0.7839 0.1102 0.236 Uiso 1 1 calc R . .
H10D H 0.6238 0.7427 0.0563 0.236 Uiso 1 1 calc R . .
F1 F 0.8846(4) 0.1989(3) 0.4248(2) 0.0929(14) Uani 1 1 d . . .
F2 F 0.8874(3) 0.3205(2) 0.3236(2) 0.0883(13) Uani 1 1 d . . .
F3 F 1.0202(3) 0.2583(3) 0.3397(3) 0.0886(13) Uani 1 1 d . . .
F4 F 0.9202(2) 0.2070(2) 0.2954(2) 0.0677(9) Uani 1 1 d . . .
B1 B 0.9272(5) 0.2461(4) 0.3475(4) 0.0553(16) Uani 1 1 d . . .
F5 F 0.4476(6) 0.7159(4) 0.2221(4) 0.161(3) Uani 1 1 d . . .
F6 F 0.3561(4) 0.7966(4) 0.2574(4) 0.135(2) Uani 1 1 d . . .
F7 F 0.4575(4) 0.7549(3) 0.3244(3) 0.122(2) Uani 1 1 d . . .
F8 F 0.5012(4) 0.8403(3) 0.1997(3) 0.120(2) Uani 1 1 d . . .
B2 B 0.4469(7) 0.7720(6) 0.2508(5) 0.079(2) Uani 1 1 d . . .

loop_
_atom_site_aniso_label
_atom_site_aniso_U_11
_atom_site_aniso_U_22
_atom_site_aniso_U_33
_atom_site_aniso_U_23
_atom_site_aniso_U_13
_atom_site_aniso_U_12
Cu1 0.0358(4) 0.0382(4) 0.0260(3) -0.0074(3) -0.0014(3) 0.0041(3)
P1 0.0448(7) 0.0442(7) 0.0244(6) -0.0033(5) -0.0039(5) 0.0025(5)
P2 0.0396(7) 0.0363(6) 0.0265(6) -0.0058(5) -0.0006(5) 0.0070(5)
N1 0.051(2) 0.043(2) 0.027(2) -0.0101(17) 0.0069(17) 0.0067(19)
N2 0.036(2) 0.038(2) 0.030(2) -0.0096(17) -0.0018(16) 0.0061(17)
N3 0.038(2) 0.042(2) 0.034(2) -0.0074(18) -0.0059(17) 0.0032(18)
C2 0.048(3) 0.074(4) 0.058(4) -0.030(3) 0.002(3) -0.008(3)
C3 0.052(3) 0.045(3) 0.038(3) -0.011(2) -0.005(2) 0.009(2)
C4 0.049(3) 0.037(3) 0.023(2) -0.0043(18) -0.0021(19) 0.013(2)
C5 0.053(3) 0.056(3) 0.043(3) -0.018(3) -0.011(2) 0.004(3)
C1 0.048(3) 0.081(4) 0.054(3) -0.031(3) -0.006(3) -0.009(3)
C6 0.049(3) 0.047(3) 0.029(2) -0.005(2) 0.003(2) 0.004(2)
C7 0.183(4) 0.166(4) 0.0377(17) 0.009(2) -0.032(2) -0.108(3)
C8 0.182(4) 0.165(4) 0.0368(17) 0.007(2) -0.032(2) -0.108(3)
C9 0.183(4) 0.166(4) 0.0388(17) 0.007(2) -0.033(2) -0.109(3)
C10 0.184(4) 0.168(4) 0.0427(17) 0.008(2) -0.033(2) -0.111(3)
C11 0.185(4) 0.169(4) 0.0438(17) 0.009(2) -0.032(2) -0.111(3)
C12 0.185(4) 0.168(4) 0.0416(17) 0.009(2) -0.032(2) -0.110(3)
C13 0.041(3) 0.043(3) 0.028(2) 0.003(2) 0.001(2) 0.007(2)
C14 0.054(3) 0.074(4) 0.035(3) -0.007(3) -0.007(2) 0.030(3)
C15 0.086(5) 0.083(5) 0.042(3) 0.002(3) -0.007(3) 0.049(4)
C16 0.100(6) 0.043(3) 0.054(4) 0.000(3) 0.009(4) 0.024(4)
C17 0.074(4) 0.045(3) 0.070(4) -0.016(3) 0.001(3) -0.001(3)
C18 0.051(3) 0.041(3) 0.054(3) -0.004(2) -0.006(3) 0.005(2)
C19 0.040(3) 0.046(3) 0.036(3) -0.008(2) 0.000(2) 0.009(2)
C20 0.054(3) 0.040(3) 0.027(2) -0.006(2) 0.003(2) 0.002(2)
C21 0.079(5) 0.058(4) 0.067(4) -0.032(3) -0.006(3) 0.005(3)
C22 0.093(6) 0.076(5) 0.108(6) -0.052(5) -0.025(5) -0.002(4)
C23 0.122(7) 0.054(4) 0.066(4) -0.034(3) -0.007(4) 0.011(4)
C24 0.087(5) 0.052(4) 0.051(3) -0.020(3) -0.005(3) 0.014(3)
C25 0.068(4) 0.047(3) 0.044(3) -0.015(2) -0.006(3) 0.009(3)
C26 0.036(3) 0.048(3) 0.030(2) -0.007(2) -0.0010(19) 0.008(2)
C27 0.038(3) 0.046(3) 0.041(3) -0.007(2) -0.004(2) 0.001(2)
C28 0.046(3) 0.067(4) 0.043(3) -0.021(3) -0.007(2) 0.001(3)
C29 0.061(4) 0.086(5) 0.042(3) -0.019(3) -0.021(3) 0.019(3)
C30 0.073(4) 0.058(4) 0.038(3) -0.009(3) -0.014(3) 0.025(3)
C31 0.064(3) 0.041(3) 0.035(3) -0.009(2) -0.007(2) 0.015(2)
C32 0.049(3) 0.048(3) 0.043(3) -0.018(2) -0.001(2) 0.000(2)
C33 0.067(4) 0.058(4) 0.068(4) -0.036(3) -0.006(3) 0.000(3)
C34 0.074(4) 0.054(4) 0.056(4) -0.028(3) 0.002(3) 0.009(3)
C35 0.052(3) 0.043(3) 0.031(3) -0.007(2) -0.001(2) 0.013(2)
C36 0.054(3) 0.059(3) 0.036(3) -0.010(2) 0.004(2) 0.021(3)
C37 0.043(3) 0.059(3) 0.037(3) -0.003(2) 0.006(2) 0.010(3)
C38 0.041(3) 0.058(3) 0.029(2) 0.001(2) -0.001(2) 0.007(2)
C39 0.038(3) 0.067(4) 0.053(3) -0.011(3) -0.001(2) -0.008(3)
C40 0.051(3) 0.071(4) 0.063(4) -0.019(3) -0.006(3) -0.012(3)
C41 0.045(3) 0.061(3) 0.051(3) -0.023(3) -0.009(2) 0.000(3)
C42 0.040(3) 0.040(3) 0.024(2) 0.0011(19) -0.0036(19) 0.007(2)
C43 0.041(3) 0.038(3) 0.026(2) -0.0026(19) -0.0020(19) 0.012(2)
Cu2 0.0471(4) 0.0402(4) 0.0247(4) -0.0033(3) -0.0016(3) 0.0044(3)
P3 0.0480(7) 0.0406(7) 0.0240(6) -0.0018(5) -0.0056(5) 0.0084(5)
P4 0.0416(7) 0.0358(6) 0.0236(6) -0.0042(5) -0.0029(5) 0.0052(5)
N4 0.041(2) 0.039(2) 0.0246(19) -0.0054(16) -0.0022(16) 0.0086(17)
N5 0.049(2) 0.042(2) 0.027(2) -0.0029(17) -0.0073(17) 0.0080(19)
N6 0.043(2) 0.042(2) 0.030(2) -0.0017(17) -0.0056(17) 0.0104(19)
C45 0.062(4) 0.049(3) 0.042(3) -0.018(2) 0.006(2) -0.010(3)
C46 0.042(3) 0.042(3) 0.025(2) -0.004(2) -0.0030(19) 0.003(2)
C47 0.039(3) 0.038(3) 0.025(2) -0.0036(18) -0.0085(18) 0.0081(19)
C48 0.051(3) 0.040(3) 0.037(3) -0.008(2) 0.002(2) -0.002(2)
C44 0.073(4) 0.048(3) 0.048(3) -0.019(3) 0.012(3) -0.023(3)
C49 0.042(3) 0.035(2) 0.028(2) -0.0018(19) -0.0076(19) 0.004(2)
C50 0.048(3) 0.046(3) 0.042(3) -0.014(2) -0.005(2) -0.001(2)
C51 0.056(3) 0.052(3) 0.037(3) -0.008(2) -0.006(2) -0.005(3)
C52 0.080(5) 0.073(4) 0.049(4) -0.012(3) -0.006(3) -0.029(4)
C53 0.118(7) 0.115(7) 0.057(4) -0.038(4) -0.001(4) -0.055(5)
C54 0.151(8) 0.153(8) 0.040(4) -0.039(5) 0.017(4) -0.097(7)
C55 0.102(6) 0.102(6) 0.038(3) -0.025(3) 0.008(3) -0.049(5)
C56 0.041(3) 0.040(3) 0.024(2) -0.0032(19) -0.0007(19) 0.007(2)
C57 0.059(3) 0.047(3) 0.031(3) -0.007(2) -0.007(2) 0.008(2)
C58 0.088(5) 0.044(3) 0.043(3) -0.012(3) 0.000(3) 0.013(3)
C59 0.075(4) 0.049(3) 0.045(3) -0.001(3) 0.006(3) 0.027(3)
C60 0.054(3) 0.064(4) 0.047(3) 0.001(3) -0.010(3) 0.021(3)
C61 0.047(3) 0.056(3) 0.034(3) -0.004(2) -0.008(2) 0.006(2)
C62 0.046(3) 0.040(3) 0.028(2) -0.002(2) -0.008(2) 0.007(2)
C63 0.072(4) 0.045(3) 0.030(3) -0.009(2) -0.017(2) 0.023(3)
C64 0.076(5) 0.075(4) 0.055(4) -0.005(3) -0.034(3) -0.001(3)
C65 0.112(6) 0.087(5) 0.087(6) -0.025(5) -0.062(5) 0.017(5)
C66 0.123(7) 0.096(6) 0.066(5) -0.048(4) -0.060(5) 0.057(5)
C67 0.126(7) 0.113(6) 0.032(3) -0.020(4) -0.026(4) 0.060(6)
C68 0.079(4) 0.084(5) 0.035(3) -0.005(3) -0.014(3) 0.031(4)
C69 0.052(3) 0.039(3) 0.023(2) 0.0026(19) -0.003(2) 0.007(2)
C70 0.066(4) 0.054(3) 0.042(3) -0.009(3) -0.001(3) -0.003(3)
C71 0.082(5) 0.066(4) 0.063(4) -0.023(3) -0.004(3) -0.018(4)
C72 0.100(5) 0.043(3) 0.046(3) -0.011(3) -0.005(3) 0.001(3)
C73 0.085(4) 0.042(3) 0.035(3) -0.002(2) -0.011(3) 0.014(3)
C74 0.065(3) 0.042(3) 0.032(3) -0.001(2) -0.011(2) 0.012(2)
C75 0.059(3) 0.051(3) 0.044(3) -0.013(3) -0.012(3) 0.001(3)
C76 0.070(4) 0.059(4) 0.053(4) -0.023(3) -0.018(3) 0.007(3)
C77 0.078(4) 0.067(4) 0.054(4) -0.034(3) -0.025(3) 0.022(3)
C78 0.056(3) 0.060(3) 0.032(3) -0.014(2) -0.010(2) 0.027(3)
C79 0.076(4) 0.075(4) 0.034(3) -0.017(3) -0.004(3) 0.034(4)
C80 0.064(4) 0.066(4) 0.032(3) 0.000(3) 0.010(3) 0.029(3)
C81 0.047(3) 0.054(3) 0.041(3) -0.001(2) 0.001(2) 0.023(3)
C82 0.041(3) 0.053(3) 0.047(3) 0.011(3) 0.007(2) 0.011(3)
C83 0.046(3) 0.048(3) 0.055(4) 0.006(3) -0.006(3) 0.004(2)
C84 0.043(3) 0.043(3) 0.050(3) -0.005(2) -0.009(2) 0.005(2)
C85 0.047(3) 0.046(3) 0.032(3) -0.006(2) -0.007(2) 0.020(2)
C86 0.039(3) 0.045(3) 0.032(3) -0.002(2) -0.006(2) 0.019(2)
C87 0.076(5) 0.144(8) 0.058(4) -0.046(5) -0.008(4) -0.018(5)
C88 0.087(6) 0.154(10) 0.072(6) -0.048(6) -0.006(4) -0.034(6)
C89 0.130(10) 0.159(11) 0.142(10) -0.097(9) -0.053(8) 0.008(8)
C90 0.105(8) 0.212(15) 0.162(12) -0.141(12) -0.070(9) 0.051(9)
C91 0.069(5) 0.179(11) 0.100(7) -0.087(8) -0.015(5) 0.001(7)
C92 0.108(7) 0.171(10) 0.078(6) -0.063(7) -0.022(5) -0.036(7)
C93 0.200(13) 0.175(12) 0.073(6) -0.021(7) -0.018(7) -0.097(11)
C94 0.097(9) 0.247(18) 0.155(12) -0.135(13) -0.007(8) 0.004(10)
C95 0.104(9) 0.240(18) 0.168(13) -0.157(14) -0.008(9) -0.025(11)
C96 0.111(9) 0.151(11) 0.172(12) -0.119(10) -0.048(8) 0.020(7)
C97 0.122(9) 0.110(8) 0.171(12) -0.077(8) -0.011(8) -0.009(7)
C98 0.112(8) 0.111(8) 0.143(10) -0.077(8) -0.026(7) -0.013(6)
C99 0.141(10) 0.141(10) 0.101(8) -0.065(7) -0.035(7) -0.018(8)
C100 0.188(14) 0.163(12) 0.125(10) -0.046(9) -0.051(10) -0.024(11)
F1 0.138(4) 0.074(3) 0.045(2) -0.0010(18) -0.011(2) -0.029(2)
F2 0.121(3) 0.069(2) 0.058(2) -0.0166(19) -0.004(2) 0.026(2)
F3 0.087(3) 0.087(3) 0.096(3) -0.017(2) -0.050(2) -0.020(2)
F4 0.064(2) 0.073(2) 0.069(2) -0.0302(19) -0.0118(17) -0.0124(17)
B1 0.070(4) 0.049(4) 0.043(3) -0.010(3) -0.014(3) -0.010(3)
F5 0.226(8) 0.114(5) 0.141(5) -0.063(4) 0.001(5) -0.066(5)
F6 0.123(5) 0.120(4) 0.136(5) 0.000(4) -0.053(4) -0.022(4)
F7 0.153(5) 0.124(4) 0.071(3) 0.004(3) -0.053(3) -0.026(4)
F8 0.162(5) 0.102(4) 0.073(3) -0.009(3) -0.007(3) -0.071(3)
B2 0.084(6) 0.085(6) 0.067(5) -0.016(4) -0.028(4) -0.027(5)

loop_
_atom_type_symbol
_atom_type_description
_atom_type_scat_dispersion_real
_atom_type_scat_dispersion_imag
_atom_type_scat_source
C C 0.0181 0.0091 'International Tables Vol C Tables 4.2.6.8 and 6.1.1.4'
H H 0.0000 0.0000 'International Tables Vol C Tables 4.2.6.8 and 6.1.1.4'
N N 0.0311 0.0180 'International Tables Vol C Tables 4.2.6.8 and 6.1.1.4'
B B 0.0090 0.0039 'International Tables Vol C Tables 4.2.6.8 and 6.1.1.4'
F F 0.0727 0.0534 'International Tables Vol C Tables 4.2.6.8 and 6.1.1.4'
P P 0.2955 0.4335 'International Tables Vol C Tables 4.2.6.8 and 6.1.1.4'
Cu Cu -1.9646 0.5888 'International Tables Vol C Tables 4.2.6.8 and 6.1.1.4'

loop_
_geom_angle_atom_site_label_1
_geom_angle_atom_site_label_2
_geom_angle_atom_site_label_3
_geom_angle
_geom_angle_site_symmetry_1
_geom_angle_site_symmetry_3
_geom_angle_publ_flag
N2 Cu1 N3 81.66(16) . . ?
N2 Cu1 P2 118.27(11) . . ?
N3 Cu1 P2 125.41(12) . . ?
N2 Cu1 P1 110.67(11) . . ?
N3 Cu1 P1 119.22(12) . . ?
P2 Cu1 P1 101.16(5) . . ?
C13 P1 C7 105.5(3) . . ?
C13 P1 C6 101.3(2) . . ?
C7 P1 C6 103.3(3) . . ?
C13 P1 Cu1 112.41(16) . . ?
C7 P1 Cu1 118.69(16) . . ?
C6 P1 Cu1 113.76(16) . . ?
C20 P2 C26 105.2(2) . . ?
C20 P2 C19 102.0(2) . . ?
C26 P2 C19 100.4(2) . . ?
C20 P2 Cu1 118.73(19) . . ?
C26 P2 Cu1 118.97(16) . . ?
C19 P2 Cu1 108.74(16) . . ?
C19 N1 C3 111.5(4) . . ?
C19 N1 C6 113.7(4) . . ?
C3 N1 C6 111.7(4) . . ?
C32 N2 C43 117.7(4) . . ?
C32 N2 Cu1 130.3(3) . . ?
C43 N2 Cu1 111.8(3) . . ?
C41 N3 C42 116.7(4) . . ?
C41 N3 Cu1 131.7(3) . . ?
C42 N3 Cu1 111.6(3) . . ?
C3 C2 C1 122.2(6) . . ?
C3 C2 H2A 118.9 . . ?
C1 C2 H2A 118.9 . . ?
C2 C3 C4 117.9(5) . . ?
C2 C3 N1 124.0(5) . . ?
C4 C3 N1 118.1(5) . . ?
C3 C4 C4 122.6(6) . 2_755 ?
C3 C4 C5 120.7(5) . . ?
C4 C4 C5 116.7(6) 2_755 . ?
C1 C5 C4 120.2(5) 2_755 . ?
C1 C5 H5A 119.9 2_755 . ?
C4 C5 H5A 119.9 . . ?
C5 C1 C2 120.3(6) 2_755 . ?
C5 C1 H1A 119.8 2_755 . ?
C2 C1 H1A 119.8 . . ?
N1 C6 P1 114.7(3) . . ?
N1 C6 H6A 108.6 . . ?
P1 C6 H6A 108.6 . . ?
N1 C6 H6B 108.6 . . ?
P1 C6 H6B 108.6 . . ?
H6A C6 H6B 107.6 . . ?
C8 C7 C12 120.0 . . ?
C8 C7 P1 123.6(3) . . ?
C12 C7 P1 116.4(3) . . ?
C9 C8 C7 120.0 . . ?
C9 C8 H8A 120.0 . . ?
C7 C8 H8A 120.0 . . ?
C8 C9 C10 120.0 . . ?
C8 C9 H9A 120.0 . . ?
C10 C9 H9A 120.0 . . ?
C11 C10 C9 120.0 . . ?
C11 C10 H10A 120.0 . . ?
C9 C10 H10A 120.0 . . ?
C12 C11 C10 120.0 . . ?
C12 C11 H11A 120.0 . . ?
C10 C11 H11A 120.0 . . ?
C11 C12 C7 120.0 . . ?
C11 C12 H12A 120.0 . . ?
C7 C12 H12A 120.0 . . ?
C18 C13 C14 119.1(5) . . ?
C18 C13 P1 119.1(4) . . ?
C14 C13 P1 121.2(5) . . ?
C13 C14 C15 119.6(7) . . ?
C13 C14 H14A 120.2 . . ?
C15 C14 H14A 120.2 . . ?
C16 C15 C14 121.0(6) . . ?
C16 C15 H15A 119.5 . . ?
C14 C15 H15A 119.5 . . ?
C15 C16 C17 119.6(6) . . ?
C15 C16 H16A 120.2 . . ?
C17 C16 H16A 120.2 . . ?
C18 C17 C16 119.1(7) . . ?
C18 C17 H17A 120.5 . . ?
C16 C17 H17A 120.5 . . ?
C17 C18 C13 121.6(6) . . ?
C17 C18 H18A 119.2 . . ?
C13 C18 H18A 119.2 . . ?
N1 C19 P2 110.6(4) . . ?
N1 C19 H19A 109.5 . . ?
P2 C19 H19A 109.5 . . ?
N1 C19 H19B 109.5 . . ?
P2 C19 H19B 109.5 . . ?
H19A C19 H19B 108.1 . . ?
C21 C20 C25 118.7(5) . . ?
C21 C20 P2 118.1(4) . . ?
C25 C20 P2 123.2(5) . . ?
C20 C21 C22 120.1(7) . . ?
C20 C21 H21A 120.0 . . ?
C22 C21 H21A 120.0 . . ?
C23 C22 C21 118.8(7) . . ?
C23 C22 H22A 120.6 . . ?
C21 C22 H22A 120.6 . . ?
C24 C23 C22 121.3(6) . . ?
C24 C23 H23A 119.3 . . ?
C22 C23 H23A 119.3 . . ?
C25 C24 C23 119.2(7) . . ?
C25 C24 H24A 120.4 . . ?
C23 C24 H24A 120.4 . . ?
C24 C25 C20 121.8(6) . . ?
C24 C25 H25A 119.1 . . ?
C20 C25 H25A 119.1 . . ?
C27 C26 C31 117.6(5) . . ?
C27 C26 P2 118.3(4) . . ?
C31 C26 P2 123.8(4) . . ?
C28 C27 C26 121.8(5) . . ?
C28 C27 H27A 119.1 . . ?
C26 C27 H27A 119.1 . . ?
C29 C28 C27 119.2(6) . . ?
C29 C28 H28A 120.4 . . ?
C27 C28 H28A 120.4 . . ?
C30 C29 C28 120.1(5) . . ?
C30 C29 H29A 120.0 . . ?
C28 C29 H29A 120.0 . . ?
C29 C30 C31 120.8(5) . . ?
C29 C30 H30A 119.6 . . ?
C31 C30 H30A 119.6 . . ?
C30 C31 C26 120.5(5) . . ?
C30 C31 H31A 119.8 . . ?
C26 C31 H31A 119.8 . . ?
N2 C32 C33 122.8(5) . . ?
N2 C32 H32A 118.6 . . ?
C33 C32 H32A 118.6 . . ?
C34 C33 C32 119.8(6) . . ?
C34 C33 H33A 120.1 . . ?
C32 C33 H33A 120.1 . . ?
C33 C34 C35 119.1(5) . . ?
C33 C34 H34A 120.5 . . ?
C35 C34 H34A 120.5 . . ?
C43 C35 C34 117.8(5) . . ?
C43 C35 C36 118.7(5) . . ?
C34 C35 C36 123.4(5) . . ?
C37 C36 C35 121.1(5) . . ?
C37 C36 H36A 119.5 . . ?
C35 C36 H36A 119.5 . . ?
C36 C37 C38 121.4(5) . . ?
C36 C37 H37A 119.3 . . ?
C38 C37 H37A 119.3 . . ?
C39 C38 C42 117.5(5) . . ?
C39 C38 C37 122.9(5) . . ?
C42 C38 C37 119.6(5) . . ?
C40 C39 C38 120.0(5) . . ?
C40 C39 H39A 120.0 . . ?
C38 C39 H39A 120.0 . . ?
C39 C40 C41 118.8(6) . . ?
C39 C40 H40A 120.6 . . ?
C41 C40 H40A 120.6 . . ?
N3 C41 C40 123.8(5) . . ?
N3 C41 H41A 118.1 . . ?
C40 C41 H41A 118.1 . . ?
N3 C42 C38 123.2(5) . . ?
N3 C42 C43 117.5(4) . . ?
C38 C42 C43 119.3(4) . . ?
N2 C43 C35 122.8(5) . . ?
N2 C43 C42 117.2(4) . . ?
C35 C43 C42 119.9(4) . . ?
N6 Cu2 N5 81.34(17) . . ?
N6 Cu2 P4 129.89(12) . . ?
N5 Cu2 P4 120.34(12) . . ?
N6 Cu2 P3 115.74(11) . . ?
N5 Cu2 P3 107.16(12) . . ?
P4 Cu2 P3 100.84(5) . . ?
C69 P3 C63 104.6(2) . . ?
C69 P3 C62 102.6(2) . . ?
C63 P3 C62 103.7(3) . . ?
C69 P3 Cu2 118.36(18) . . ?
C63 P3 Cu2 116.03(17) . . ?
C62 P3 Cu2 109.86(16) . . ?
C50 P4 C56 104.1(2) . . ?
C50 P4 C49 105.0(2) . . ?
C56 P4 C49 98.4(2) . . ?
C50 P4 Cu2 116.99(18) . . ?
C56 P4 Cu2 122.16(15) . . ?
C49 P4 Cu2 107.43(15) . . ?
C46 N4 C49 111.6(4) . . ?
C46 N4 C62 110.0(4) . . ?
C49 N4 C62 113.9(4) . . ?
C75 N5 C85 117.7(5) . . ?
C75 N5 Cu2 130.4(4) . . ?
C85 N5 Cu2 111.8(4) . . ?
C84 N6 C86 118.0(4) . . ?
C84 N6 Cu2 130.4(4) . . ?
C86 N6 Cu2 111.6(3) . . ?
C46 C45 C44 120.6(5) . . ?
C46 C45 H45A 119.7 . . ?
C44 C45 H45A 119.7 . . ?
C45 C46 C47 119.8(4) . . ?
C45 C46 N4 122.3(4) . . ?
C47 C46 N4 117.9(4) . . ?
C46 C47 C47 120.2(6) . 2_665 ?
C46 C47 C48 122.1(4) . . ?
C47 C47 C48 117.7(5) 2_665 . ?
C44 C48 C47 121.0(5) 2_665 . ?
C44 C48 H48A 119.5 2_665 . ?
C47 C48 H48A 119.5 . . ?
C48 C44 C45 120.7(5) 2_665 . ?
C48 C44 H44A 119.6 2_665 . ?
C45 C44 H44A 119.6 . . ?
N4 C49 P4 113.0(3) . . ?
N4 C49 H49A 109.0 . . ?
P4 C49 H49A 109.0 . . ?
N4 C49 H49B 109.0 . . ?
P4 C49 H49B 109.0 . . ?
H49A C49 H49B 107.8 . . ?
C51 C50 C55 117.8(5) . . ?
C51 C50 P4 118.8(4) . . ?
C55 C50 P4 123.3(4) . . ?
C52 C51 C50 121.9(5) . . ?
C52 C51 H51A 119.1 . . ?
C50 C51 H51A 119.1 . . ?
C53 C52 C51 119.8(6) . . ?
C53 C52 H52A 120.1 . . ?
C51 C52 H52A 120.1 . . ?
C52 C53 C54 119.8(6) . . ?
C52 C53 H53A 120.1 . . ?
C54 C53 H53A 120.1 . . ?
C53 C54 C55 120.3(6) . . ?
C53 C54 H54A 119.8 . . ?
C55 C54 H54A 119.8 . . ?
C54 C55 C50 120.3(6) . . ?
C54 C55 H55A 119.8 . . ?
C50 C55 H55A 119.8 . . ?
C57 C56 C61 118.5(5) . . ?
C57 C56 P4 118.3(4) . . ?
C61 C56 P4 123.1(4) . . ?
C58 C57 C56 121.2(5) . . ?
C58 C57 H57A 119.4 . . ?
C56 C57 H57A 119.4 . . ?
C59 C58 C57 119.3(6) . . ?
C59 C58 H58A 120.3 . . ?
C57 C58 H58A 120.3 . . ?
C60 C59 C58 120.7(5) . . ?
C60 C59 H59A 119.7 . . ?
C58 C59 H59A 119.7 . . ?
C59 C60 C61 121.2(6) . . ?
C59 C60 H60A 119.4 . . ?
C61 C60 H60A 119.4 . . ?
C56 C61 C60 119.0(6) . . ?
C56 C61 H61A 120.5 . . ?
C60 C61 H61A 120.5 . . ?
N4 C62 P3 111.0(3) . . ?
N4 C62 H62A 109.4 . . ?
P3 C62 H62A 109.4 . . ?
N4 C62 H62B 109.4 . . ?
P3 C62 H62B 109.4 . . ?
H62A C62 H62B 108.0 . . ?
C64 C63 C68 118.3(6) . . ?
C64 C63 P3 125.6(4) . . ?
C68 C63 P3 116.1(5) . . ?
C63 C64 C65 121.6(7) . . ?
C63 C64 H64A 119.2 . . ?
C65 C64 H64A 119.2 . . ?
C66 C65 C64 120.1(8) . . ?
C66 C65 H65A 120.0 . . ?
C64 C65 H65A 120.0 . . ?
C67 C66 C65 119.7(6) . . ?
C67 C66 H66A 120.2 . . ?
C65 C66 H66A 120.2 . . ?
C66 C67 C68 120.8(7) . . ?
C66 C67 H67A 119.6 . . ?
C68 C67 H67A 119.6 . . ?
C63 C68 C67 119.6(7) . . ?
C63 C68 H68A 120.2 . . ?
C67 C68 H68A 120.2 . . ?
C70 C69 C74 118.5(5) . . ?
C70 C69 P3 118.3(4) . . ?
C74 C69 P3 123.2(4) . . ?
C69 C70 C71 120.6(6) . . ?
C69 C70 H70A 119.7 . . ?
C71 C70 H70A 119.7 . . ?
C72 C71 C70 119.5(7) . . ?
C72 C71 H71A 120.3 . . ?
C70 C71 H71A 120.3 . . ?
C73 C72 C71 120.9(6) . . ?
C73 C72 H72A 119.5 . . ?
C71 C72 H72A 119.5 . . ?
C72 C73 C74 119.7(6) . . ?
C72 C73 H73A 120.1 . . ?
C74 C73 H73A 120.1 . . ?
C73 C74 C69 120.7(6) . . ?
C73 C74 H74A 119.6 . . ?
C69 C74 H74A 119.6 . . ?
N5 C75 C76 123.0(6) . . ?
N5 C75 H75A 118.5 . . ?
C76 C75 H75A 118.5 . . ?
C77 C76 C75 119.7(6) . . ?
C77 C76 H76A 120.2 . . ?
C75 C76 H76A 120.2 . . ?
C76 C77 C78 119.8(5) . . ?
C76 C77 H77A 120.1 . . ?
C78 C77 H77A 120.1 . . ?
C77 C78 C85 117.5(5) . . ?
C77 C78 C79 124.6(6) . . ?
C85 C78 C79 117.9(6) . . ?
C80 C79 C78 122.1(6) . . ?
C80 C79 H79A 119.0 . . ?
C78 C79 H79A 119.0 . . ?
C79 C80 C81 121.3(5) . . ?
C79 C80 H80A 119.4 . . ?
C81 C80 H80A 119.4 . . ?
C86 C81 C82 117.3(5) . . ?
C86 C81 C80 118.8(6) . . ?
C82 C81 C80 123.9(5) . . ?
C83 C82 C81 119.3(5) . . ?
C83 C82 H82A 120.3 . . ?
C81 C82 H82A 120.3 . . ?
C82 C83 C84 119.5(6) . . ?
C82 C83 H83A 120.2 . . ?
C84 C83 H83A 120.2 . . ?
N6 C84 C83 123.1(6) . . ?
N6 C84 H84A 118.4 . . ?
C83 C84 H84A 118.4 . . ?
N5 C85 C78 122.3(5) . . ?
N5 C85 C86 117.7(5) . . ?
C78 C85 C86 120.0(5) . . ?
N6 C86 C81 122.7(5) . . ?
N6 C86 C85 117.4(4) . . ?
C81 C86 C85 120.0(5) . . ?
C88 C87 C92 118.5(10) . . ?
C88 C87 H87A 120.8 . . ?
C92 C87 H87A 120.8 . . ?
C89 C88 C87 123.3(10) . . ?
C89 C88 H88A 118.4 . . ?
C87 C88 H88A 118.4 . . ?
C88 C89 C90 117.4(13) . . ?
C88 C89 H89A 121.3 . . ?
C90 C89 H89A 121.3 . . ?
C91 C90 C89 117.6(11) . . ?
C91 C90 H90A 121.2 . . ?
C89 C90 H90A 121.2 . . ?
C92 C91 C90 123.4(11) . . ?
C92 C91 H91A 118.3 . . ?
C90 C91 H91A 118.3 . . ?
C91 C92 C87 119.9(12) . . ?
C91 C92 C93 116.5(11) . . ?
C87 C92 C93 123.6(12) . . ?
C92 C93 H93A 109.5 . . ?
C92 C93 H93B 109.5 . . ?
H93A C93 H93B 109.5 . . ?
C92 C93 H93C 109.5 . . ?
H93A C93 H93C 109.5 . . ?
H93B C93 H93C 109.5 . . ?
C99 C94 C95 114.9(16) . . ?
C99 C94 H94A 122.5 . . ?
C95 C94 H94A 122.5 . . ?
C96 C95 C94 122.0(13) . . ?
C96 C95 H95A 119.0 . . ?
C94 C95 H95A 119.0 . . ?
C97 C96 C95 121.6(13) . . ?
C97 C96 H96A 119.2 . . ?
C95 C96 H96A 119.2 . . ?
C96 C97 C98 115.6(13) . . ?
C96 C97 H97A 122.2 . . ?
C98 C97 H97A 122.2 . . ?
C99 C98 C97 120.2(12) . . ?
C99 C98 H98A 119.9 . . ?
C97 C98 H98A 119.9 . . ?
C94 C99 C98 125.6(15) . . ?
C94 C99 C100 114.7(14) . . ?
C98 C99 C100 119.7(12) . . ?
C99 C100 H10B 109.5 . . ?
C99 C100 H10C 109.5 . . ?
H10B C100 H10C 109.5 . . ?
C99 C100 H10D 109.5 . . ?
H10B C100 H10D 109.5 . . ?
H10C C100 H10D 109.5 . . ?
F1 B1 F2 110.3(6) . . ?
F1 B1 F4 110.3(5) . . ?
F2 B1 F4 108.1(5) . . ?
F1 B1 F3 111.3(5) . . ?
F2 B1 F3 109.8(5) . . ?
F4 B1 F3 107.0(6) . . ?
F5 B2 F7 121.4(9) . . ?
F5 B2 F8 113.7(8) . . ?
F7 B2 F8 108.4(6) . . ?
F5 B2 F6 102.5(7) . . ?
F7 B2 F6 102.4(8) . . ?
F8 B2 F6 106.5(8) . . ?

loop_
_geom_bond_atom_site_label_1
_geom_bond_atom_site_label_2
_geom_bond_distance
_geom_bond_site_symmetry_2
_geom_bond_publ_flag
Cu1 N2 2.054(4) . ?
Cu1 N3 2.071(4) . ?
Cu1 P2 2.2266(13) . ?
Cu1 P1 2.2512(13) . ?
P1 C13 1.823(5) . ?
P1 C7 1.825(3) . ?
P1 C6 1.859(5) . ?
P2 C20 1.811(5) . ?
P2 C26 1.816(5) . ?
P2 C19 1.855(5) . ?
N1 C19 1.462(7) . ?
N1 C3 1.464(6) . ?
N1 C6 1.469(7) . ?
N2 C32 1.323(7) . ?
N2 C43 1.378(6) . ?
N3 C41 1.335(7) . ?
N3 C42 1.366(6) . ?
C2 C3 1.363(8) . ?
C2 C1 1.416(8) . ?
C2 H2A 0.9300 . ?
C3 C4 1.391(7) . ?
C4 C4 1.411(9) 2_755 ?
C4 C5 1.461(8) . ?
C5 C1 1.338(8) 2_755 ?
C5 H5A 0.9300 . ?
C1 C5 1.338(8) 2_755 ?
C1 H1A 0.9300 . ?
C6 H6A 0.9700 . ?
C6 H6B 0.9700 . ?
C7 C8 1.3900 . ?
C7 C12 1.3900 . ?
C8 C9 1.3900 . ?
C8 H8A 0.9300 . ?
C9 C10 1.3900 . ?
C9 H9A 0.9300 . ?
C10 C11 1.3900 . ?
C10 H10A 0.9300 . ?
C11 C12 1.3900 . ?
C11 H11A 0.9300 . ?
C12 H12A 0.9300 . ?
C13 C18 1.387(8) . ?
C13 C14 1.388(7) . ?
C14 C15 1.395(10) . ?
C14 H14A 0.9300 . ?
C15 C16 1.355(11) . ?
C15 H15A 0.9300 . ?
C16 C17 1.423(10) . ?
C16 H16A 0.9300 . ?
C17 C18 1.360(8) . ?
C17 H17A 0.9300 . ?
C18 H18A 0.9300 . ?
C19 H19A 0.9700 . ?
C19 H19B 0.9700 . ?
C20 C21 1.374(9) . ?
C20 C25 1.384(8) . ?
C21 C22 1.399(9) . ?
C21 H21A 0.9300 . ?
C22 C23 1.379(11) . ?
C22 H22A 0.9300 . ?
C23 C24 1.360(11) . ?
C23 H23A 0.9300 . ?
C24 C25 1.359(8) . ?
C24 H24A 0.9300 . ?
C25 H25A 0.9300 . ?
C26 C27 1.392(7) . ?
C26 C31 1.405(7) . ?
C27 C28 1.392(8) . ?
C27 H27A 0.9300 . ?
C28 C29 1.387(9) . ?
C28 H28A 0.9300 . ?
C29 C30 1.371(9) . ?
C29 H29A 0.9300 . ?
C30 C31 1.387(8) . ?
C30 H30A 0.9300 . ?
C31 H31A 0.9300 . ?
C32 C33 1.407(8) . ?
C32 H32A 0.9300 . ?
C33 C34 1.375(9) . ?
C33 H33A 0.9300 . ?
C34 C35 1.403(8) . ?
C34 H34A 0.9300 . ?
C35 C43 1.403(7) . ?
C35 C36 1.436(8) . ?
C36 C37 1.345(9) . ?
C36 H36A 0.9300 . ?
C37 C38 1.412(8) . ?
C37 H37A 0.9300 . ?
C38 C39 1.398(8) . ?
C38 C42 1.406(7) . ?
C39 C40 1.363(9) . ?
C39 H39A 0.9300 . ?
C40 C41 1.399(8) . ?
C40 H40A 0.9300 . ?
C41 H41A 0.9300 . ?
C42 C43 1.435(7) . ?
Cu2 N6 2.061(4) . ?
Cu2 N5 2.064(4) . ?
Cu2 P4 2.2276(13) . ?
Cu2 P3 2.2447(14) . ?
P3 C69 1.810(5) . ?
P3 C63 1.834(5) . ?
P3 C62 1.848(5) . ?
P4 C50 1.825(5) . ?
P4 C56 1.832(5) . ?
P4 C49 1.856(5) . ?
N4 C46 1.458(6) . ?
N4 C49 1.470(6) . ?
N4 C62 1.475(6) . ?
N5 C75 1.329(7) . ?
N5 C85 1.355(7) . ?
N6 C84 1.320(7) . ?
N6 C86 1.370(7) . ?
C45 C46 1.360(7) . ?
C45 C44 1.419(8) . ?
C45 H45A 0.9300 . ?
C46 C47 1.415(7) . ?
C47 C47 1.426(9) 2_665 ?
C47 C48 1.428(7) . ?
C48 C44 1.349(8) 2_665 ?
C48 H48A 0.9300 . ?
C44 C48 1.349(8) 2_665 ?
C44 H44A 0.9300 . ?
C49 H49A 0.9700 . ?
C49 H49B 0.9700 . ?
C50 C51 1.370(8) . ?
C50 C55 1.385(8) . ?
C51 C52 1.367(8) . ?
C51 H51A 0.9300 . ?
C52 C53 1.360(10) . ?
C52 H52A 0.9300 . ?
C53 C54 1.367(10) . ?
C53 H53A 0.9300 . ?
C54 C55 1.378(9) . ?
C54 H54A 0.9300 . ?
C55 H55A 0.9300 . ?
C56 C57 1.386(7) . ?
C56 C61 1.391(7) . ?
C57 C58 1.382(8) . ?
C57 H57A 0.9300 . ?
C58 C59 1.380(10) . ?
C58 H58A 0.9300 . ?
C59 C60 1.334(9) . ?
C59 H59A 0.9300 . ?
C60 C61 1.409(8) . ?
C60 H60A 0.9300 . ?
C61 H61A 0.9300 . ?
C62 H62A 0.9700 . ?
C62 H62B 0.9700 . ?
C63 C64 1.365(9) . ?
C63 C68 1.389(8) . ?
C64 C65 1.380(9) . ?
C64 H64A 0.9300 . ?
C65 C66 1.368(12) . ?
C65 H65A 0.9300 . ?
C66 C67 1.353(12) . ?
C66 H66A 0.9300 . ?
C67 C68 1.401(10) . ?
C67 H67A 0.9300 . ?
C68 H68A 0.9300 . ?
C69 C70 1.386(8) . ?
C69 C74 1.394(7) . ?
C70 C71 1.392(9) . ?
C70 H70A 0.9300 . ?
C71 C72 1.375(10) . ?
C71 H71A 0.9300 . ?
C72 C73 1.367(10) . ?
C72 H72A 0.9300 . ?
C73 C74 1.382(8) . ?
C73 H73A 0.9300 . ?
C74 H74A 0.9300 . ?
C75 C76 1.388(8) . ?
C75 H75A 0.9300 . ?
C76 C77 1.354(9) . ?
C76 H76A 0.9300 . ?
C77 C78 1.386(9) . ?
C77 H77A 0.9300 . ?
C78 C85 1.418(7) . ?
C78 C79 1.440(8) . ?
C79 C80 1.327(10) . ?
C79 H79A 0.9300 . ?
C80 C81 1.437(9) . ?
C80 H80A 0.9300 . ?
C81 C86 1.407(7) . ?
C81 C82 1.412(9) . ?
C82 C83 1.367(9) . ?
C82 H82A 0.9300 . ?
C83 C84 1.402(8) . ?
C83 H83A 0.9300 . ?
C84 H84A 0.9300 . ?
C85 C86 1.428(8) . ?
C87 C88 1.372(13) . ?
C87 C92 1.399(12) . ?
C87 H87A 0.9300 . ?
C88 C89 1.346(15) . ?
C88 H88A 0.9300 . ?
C89 C90 1.443(18) . ?
C89 H89A 0.9300 . ?
C90 C91 1.384(17) . ?
C90 H90A 0.9300 . ?
C91 C92 1.308(15) . ?
C91 H91A 0.9300 . ?
C92 C93 1.486(15) . ?
C93 H93A 0.9600 . ?
C93 H93B 0.9600 . ?
C93 H93C 0.9600 . ?
C94 C99 1.348(16) . ?
C94 C95 1.46(2) . ?
C94 H94A 0.9300 . ?
C95 C96 1.412(18) . ?
C95 H95A 0.9300 . ?
C96 C97 1.401(15) . ?
C96 H96A 0.9300 . ?
C97 C98 1.469(16) . ?
C97 H97A 0.9300 . ?
C98 C99 1.392(15) . ?
C98 H98A 0.9300 . ?
C99 C100 1.613(18) . ?
C100 H10B 0.9600 . ?
C100 H10C 0.9600 . ?
C100 H10D 0.9600 . ?
F1 B1 1.367(8) . ?
F2 B1 1.373(8) . ?
F3 B1 1.398(8) . ?
F4 B1 1.392(7) . ?
F5 B2 1.275(11) . ?
F6 B2 1.410(12) . ?
F7 B2 1.323(9) . ?
F8 B2 1.374(10) . ?
